data_7019573
loop_
_publ_author_name
'Merkens, Carina'
'Becker, Nils'
'Lamberts, Kevin'
'Englert, Ulli'

_publ_section_title
;
 Bimetallic coordination networks based on Al(acacCN)(3): a building block
 between inertness and lability.
;
_journal_issue 28
_journal_name_full 'Dalton transactions (Cambridge, England : 2003)'
_journal_page_first 8594
_journal_page_last 8599
_journal_paper_doi 10.1039/c2dt30623a
_journal_volume 41
_journal_year 2012
_chemical_formula_moiety 'C19 H18 Ag Al F3 N3 O9 S, 0.5(C6 H6), C H4 O'
_chemical_formula_sum 'C23 H25 Ag Al F3 N3 O10 S'
_chemical_formula_weight 727.37
_chemical_name_common 3a
_chemical_name_systematic
;
?
;
_space_group_IT_number 2
_symmetry_cell_setting triclinic
_symmetry_space_group_name_Hall '-P 1'
_symmetry_space_group_name_H-M 'P -1'
_atom_sites_solution_hydrogens geom
_atom_sites_solution_primary direct
_atom_sites_solution_secondary difmap
_audit_creation_method SHELXL-97
_cell_angle_alpha 115.784(4)
_cell_angle_beta 107.908(5)
_cell_angle_gamma 92.183(5)
_cell_formula_units_Z 2
_cell_length_a 10.560(3)
_cell_length_b 12.324(4)
_cell_length_c 13.523(4)
_cell_measurement_reflns_used 3142
_cell_measurement_temperature 100(2)
_cell_measurement_theta_max 23.53
_cell_measurement_theta_min 2.50
_cell_volume 1477.3(8)
_computing_cell_refinement 'BRUKER saint'
_computing_data_collection 'BRUKER smart'
_computing_data_reduction 'BRUKER saint'
_computing_structure_refinement 'SHELXL-97 (Sheldrick, 1997)'
_computing_structure_solution 'SHELXS-97 (Sheldrick, 1990)'
_diffrn_ambient_temperature 100(2)
_diffrn_measured_fraction_theta_full 0.991
_diffrn_measured_fraction_theta_max 0.991
_diffrn_measurement_device_type 'CCD area detector'
_diffrn_measurement_method 'omega scans'
_diffrn_radiation_monochromator multilayer-optics
_diffrn_radiation_source microsource
_diffrn_radiation_type MoK\a
_diffrn_radiation_wavelength 0.71073
_diffrn_reflns_av_R_equivalents 0.0550
_diffrn_reflns_av_sigmaI/netI 0.0665
_diffrn_reflns_limit_h_max 13
_diffrn_reflns_limit_h_min -13
_diffrn_reflns_limit_k_max 15
_diffrn_reflns_limit_k_min -15
_diffrn_reflns_limit_l_max 17
_diffrn_reflns_limit_l_min -17
_diffrn_reflns_number 17651
_diffrn_reflns_theta_full 26.73
_diffrn_reflns_theta_max 26.73
_diffrn_reflns_theta_min 2.07
_exptl_absorpt_coefficient_mu 0.858
_exptl_absorpt_correction_T_max 0.9424
_exptl_absorpt_correction_T_min 0.8893
_exptl_absorpt_correction_type multi-scan
_exptl_absorpt_process_details SADABS
_exptl_crystal_colour colorless
_exptl_crystal_density_diffrn 1.635
_exptl_crystal_density_method 'not measured'
_exptl_crystal_description prism
_exptl_crystal_F_000 734
_exptl_crystal_size_max 0.14
_exptl_crystal_size_mid 0.14
_exptl_crystal_size_min 0.07
_refine_diff_density_max 0.576
_refine_diff_density_min -0.783
_refine_diff_density_rms 0.093
_refine_ls_extinction_method none
_refine_ls_goodness_of_fit_ref 1.042
_refine_ls_hydrogen_treatment mixed
_refine_ls_matrix_type full
_refine_ls_number_parameters 390
_refine_ls_number_reflns 6218
_refine_ls_number_restraints 0
_refine_ls_restrained_S_all 1.042
_refine_ls_R_factor_all 0.0601
_refine_ls_R_factor_gt 0.0428
_refine_ls_shift/su_max 0.001
_refine_ls_shift/su_mean 0.000
_refine_ls_structure_factor_coef Fsqd
_refine_ls_weighting_details 'calc w=1/[\s^2^(Fo^2^)+(0.0375P)^2^+0.1076P] where P=(Fo^2^+2Fc^2^)/3'
_refine_ls_weighting_scheme calc
_refine_ls_wR_factor_gt 0.0898
_refine_ls_wR_factor_ref 0.0974
_reflns_number_gt 4947
_reflns_number_total 6218
_reflns_threshold_expression >2sigma(I)
_cod_data_source_file c2dt30623a.txt
_cod_data_source_block 3a
_cod_database_code 7019573

loop_
_symmetry_equiv_pos_as_xyz
'x, y, z'
'-x, -y, -z'

loop_
_atom_site_label
_atom_site_type_symbol
_atom_site_fract_x
_atom_site_fract_y
_atom_site_fract_z
_atom_site_U_iso_or_equiv
_atom_site_adp_type
_atom_site_occupancy
_atom_site_symmetry_multiplicity
_atom_site_calc_flag
_atom_site_refinement_flags
Al1 Al 0.43992(10) 0.65995(9) 0.76373(8) 0.0174(2) Uani 1 1 d .
Ag1 Ag 0.06865(3) 0.95520(3) 0.37005(2) 0.02592(10) Uani 1 1 d .
O1 O 0.2544(2) 0.6656(2) 0.71533(19) 0.0204(5) Uani 1 1 d .
O2 O 0.4795(2) 0.7765(2) 0.71804(19) 0.0193(5) Uani 1 1 d .
O3 O 0.4040(2) 0.5388(2) 0.80545(19) 0.0191(5) Uani 1 1 d .
O4 O 0.4111(2) 0.5393(2) 0.61128(19) 0.0199(5) Uani 1 1 d .
O5 O 0.6249(2) 0.6564(2) 0.81235(19) 0.0206(5) Uani 1 1 d .
O6 O 0.4607(2) 0.7823(2) 0.91336(19) 0.0199(5) Uani 1 1 d .
O7 O 0.2908(3) 0.6944(3) 0.3181(2) 0.0397(7) Uani 1 1 d .
O8 O 0.4508(3) 0.8101(2) 0.2869(2) 0.0375(7) Uani 1 1 d .
O9 O 0.2239(3) 0.8529(3) 0.2629(3) 0.0500(8) Uani 1 1 d .
C1 C 0.0394(4) 0.6830(4) 0.6093(3) 0.0283(9) Uani 1 1 d .
H1A H 0.0024 0.6251 0.5249 0.042 Uiso 1 1 calc R
H1B H 0.0055 0.7593 0.6233 0.042 Uiso 1 1 calc R
H1C H 0.0110 0.6465 0.6525 0.042 Uiso 1 1 calc R
C2 C 0.1912(3) 0.7107(3) 0.6508(3) 0.0199(7) Uani 1 1 d .
C3 C 0.2584(3) 0.7832(3) 0.6176(3) 0.0190(7) Uani 1 1 d .
C4 C 0.4002(4) 0.8127(3) 0.6514(3) 0.0189(7) Uani 1 1 d .
C5 C 0.4642(4) 0.8873(3) 0.6108(3) 0.0256(8) Uani 1 1 d .
H5A H 0.5579 0.9262 0.6655 0.038 Uiso 1 1 calc R
H5B H 0.4125 0.9510 0.6082 0.038 Uiso 1 1 calc R
H5C H 0.4644 0.8337 0.5320 0.038 Uiso 1 1 calc R
C6 C 0.1766(4) 0.8305(3) 0.5463(3) 0.0230(8) Uani 1 1 d .
C7 C 0.3339(4) 0.3529(3) 0.8014(3) 0.0267(8) Uani 1 1 d .
H7A H 0.3338 0.4090 0.8796 0.040 Uiso 1 1 calc R
H7B H 0.4069 0.3070 0.8094 0.040 Uiso 1 1 calc R
H7C H 0.2464 0.2952 0.7543 0.040 Uiso 1 1 calc R
C8 C 0.3563(3) 0.4252(3) 0.7419(3) 0.0206(8) Uani 1 1 d .
C9 C 0.3233(3) 0.3660(3) 0.6177(3) 0.0198(7) Uani 1 1 d .
C10 C 0.3527(3) 0.4268(3) 0.5573(3) 0.0189(7) Uani 1 1 d .
C11 C 0.3172(4) 0.3648(3) 0.4282(3) 0.0250(8) Uani 1 1 d .
H11A H 0.2455 0.3991 0.3926 0.037 Uiso 1 1 calc R
H11B H 0.2849 0.2764 0.3963 0.037 Uiso 1 1 calc R
H11C H 0.3977 0.3777 0.4100 0.037 Uiso 1 1 calc R
C12 C 0.2597(4) 0.2387(3) 0.5496(3) 0.0237(8) Uani 1 1 d .
C13 C 0.8545(4) 0.6820(3) 0.9247(3) 0.0278(8) Uani 1 1 d .
H13A H 0.8553 0.6263 0.8466 0.042 Uiso 1 1 calc R
H13B H 0.8790 0.6429 0.9756 0.042 Uiso 1 1 calc R
H13C H 0.9203 0.7587 0.9592 0.042 Uiso 1 1 calc R
C14 C 0.7160(3) 0.7094(3) 0.9135(3) 0.0194(7) Uani 1 1 d .
C15 C 0.6893(4) 0.7916(3) 1.0132(3) 0.0209(8) Uani 1 1 d .
C16 C 0.5634(4) 0.8271(3) 1.0080(3) 0.0203(7) Uani 1 1 d .
C17 C 0.5440(4) 0.9220(3) 1.1152(3) 0.0284(9) Uani 1 1 d .
H17A H 0.4673 0.9589 1.0914 0.043 Uiso 1 1 calc R
H17B H 0.6265 0.9861 1.1641 0.043 Uiso 1 1 calc R
H17C H 0.5253 0.8833 1.1603 0.043 Uiso 1 1 calc R
C18 C 0.7981(4) 0.8467(3) 1.1251(3) 0.0259(8) Uani 1 1 d .
C19 C 0.2518(4) 0.6526(4) 0.1075(3) 0.0320(9) Uani 1 1 d .
N1 N 0.1090(3) 0.8691(3) 0.4908(3) 0.0314(8) Uani 1 1 d .
N2 N 0.2056(3) 0.1390(3) 0.4909(3) 0.0309(8) Uani 1 1 d .
N3 N 0.8850(3) 0.8904(3) 1.2137(3) 0.0324(8) Uani 1 1 d .
F1 F 0.2640(3) 0.7023(2) 0.0405(2) 0.0573(8) Uani 1 1 d .
F2 F 0.3225(2) 0.5631(2) 0.0893(2) 0.0466(6) Uani 1 1 d .
F3 F 0.1216(2) 0.5992(2) 0.0676(2) 0.0463(6) Uani 1 1 d .
S1 S 0.31107(10) 0.76545(9) 0.26176(8) 0.0281(2) Uani 1 1 d .
C20 C -0.0829(7) 0.0643(5) 0.0555(6) 0.0742(18) Uani 1 1 d .
H20 H -0.1391 0.1085 0.0951 0.089 Uiso 1 1 calc R
C21 C 0.0404(7) 0.0482(5) 0.1191(5) 0.0725(19) Uani 1 1 d .
H21 H 0.0674 0.0828 0.2022 0.087 Uiso 1 1 calc R
C22 C 0.1227(6) -0.0159(6) 0.0650(6) 0.0710(17) Uani 1 1 d .
H22 H 0.2056 -0.0270 0.1093 0.085 Uiso 1 1 calc R
C23 C -0.0190(4) 0.5526(4) 0.2668(3) 0.0348(10) Uani 1 1 d .
H23A H -0.0296 0.6384 0.3017 0.052 Uiso 1 1 calc R
H23B H -0.0955 0.4999 0.2613 0.052 Uiso 1 1 calc R
H23C H -0.0173 0.5275 0.1878 0.052 Uiso 1 1 calc R
O10 O 0.1045(3) 0.5410(3) 0.3384(3) 0.0347(7) Uani 1 1 d .
H10 H 0.160(4) 0.582(4) 0.339(4) 0.033(14) Uiso 1 1 d .

loop_
_atom_site_aniso_label
_atom_site_aniso_U_11
_atom_site_aniso_U_22
_atom_site_aniso_U_33
_atom_site_aniso_U_23
_atom_site_aniso_U_13
_atom_site_aniso_U_12
Al1 0.0164(5) 0.0175(5) 0.0128(5) 0.0054(4) 0.0012(4) 0.0015(4)
Ag1 0.02700(17) 0.02245(16) 0.01756(15) 0.00886(12) -0.00419(12) -0.00099(11)
O1 0.0177(13) 0.0241(13) 0.0175(12) 0.0109(11) 0.0026(10) 0.0025(10)
O2 0.0189(13) 0.0159(12) 0.0174(12) 0.0057(10) 0.0026(10) 0.0015(10)
O3 0.0219(13) 0.0157(12) 0.0152(12) 0.0053(10) 0.0040(10) 0.0029(10)
O4 0.0213(13) 0.0170(12) 0.0151(12) 0.0054(10) 0.0025(10) -0.0014(10)
O5 0.0202(13) 0.0198(12) 0.0156(12) 0.0052(10) 0.0031(10) 0.0028(10)
O6 0.0194(13) 0.0197(13) 0.0147(12) 0.0054(10) 0.0028(10) 0.0027(10)
O7 0.0434(18) 0.0436(18) 0.0312(16) 0.0196(14) 0.0108(14) -0.0042(14)
O8 0.0344(17) 0.0330(16) 0.0351(16) 0.0096(13) 0.0106(13) -0.0045(13)
O9 0.063(2) 0.048(2) 0.0440(19) 0.0193(16) 0.0259(17) 0.0327(17)
C1 0.021(2) 0.037(2) 0.027(2) 0.0184(18) 0.0031(16) 0.0022(16)
C2 0.0202(18) 0.0190(18) 0.0152(17) 0.0044(15) 0.0051(15) 0.0036(14)
C3 0.0197(18) 0.0207(18) 0.0125(16) 0.0067(14) 0.0023(14) 0.0041(14)
C4 0.0241(19) 0.0134(16) 0.0117(16) 0.0011(14) 0.0042(14) 0.0035(14)
C5 0.027(2) 0.027(2) 0.0229(19) 0.0136(17) 0.0070(16) 0.0009(16)
C6 0.026(2) 0.0233(19) 0.0192(18) 0.0101(16) 0.0073(16) 0.0033(16)
C7 0.032(2) 0.025(2) 0.028(2) 0.0153(17) 0.0109(17) 0.0079(16)
C8 0.0137(17) 0.0245(19) 0.0229(19) 0.0129(16) 0.0032(15) 0.0030(14)
C9 0.0176(18) 0.0178(17) 0.0204(18) 0.0079(15) 0.0041(15) 0.0002(14)
C10 0.0113(16) 0.0175(17) 0.0189(17) 0.0041(14) 0.0003(14) 0.0042(13)
C11 0.024(2) 0.0248(19) 0.0174(18) 0.0044(16) 0.0047(16) -0.0009(15)
C12 0.0208(19) 0.026(2) 0.0224(19) 0.0105(17) 0.0067(16) 0.0039(16)
C13 0.0193(19) 0.030(2) 0.027(2) 0.0114(17) 0.0021(16) 0.0043(16)
C14 0.0198(18) 0.0175(17) 0.0177(18) 0.0088(15) 0.0024(15) -0.0014(14)
C15 0.0206(19) 0.0188(18) 0.0167(17) 0.0074(15) 0.0006(15) -0.0024(14)
C16 0.029(2) 0.0119(16) 0.0150(17) 0.0040(14) 0.0061(15) -0.0004(14)
C17 0.032(2) 0.023(2) 0.0175(18) 0.0022(16) 0.0046(17) 0.0016(16)
C18 0.027(2) 0.027(2) 0.024(2) 0.0141(17) 0.0071(17) -0.0008(16)
C19 0.029(2) 0.032(2) 0.031(2) 0.0126(19) 0.0091(18) 0.0042(18)
N1 0.0312(19) 0.0369(19) 0.0319(19) 0.0227(17) 0.0087(16) 0.0088(15)
N2 0.0330(19) 0.0216(18) 0.0285(18) 0.0080(15) 0.0055(15) -0.0011(14)
N3 0.0277(18) 0.040(2) 0.0196(17) 0.0122(15) -0.0008(15) -0.0028(15)
F1 0.082(2) 0.0561(17) 0.0315(14) 0.0212(13) 0.0189(14) -0.0027(15)
F2 0.0401(15) 0.0363(14) 0.0453(15) 0.0039(12) 0.0151(13) 0.0087(12)
F3 0.0294(14) 0.0509(16) 0.0384(14) 0.0144(12) -0.0025(11) -0.0016(12)
S1 0.0307(5) 0.0277(5) 0.0246(5) 0.0108(4) 0.0103(4) 0.0063(4)
C20 0.087(5) 0.060(4) 0.077(4) 0.034(4) 0.032(4) -0.010(3)
C21 0.096(5) 0.064(4) 0.045(3) 0.030(3) 0.009(4) -0.026(4)
C22 0.062(4) 0.075(4) 0.069(4) 0.042(4) 0.006(3) -0.012(3)
C23 0.029(2) 0.036(2) 0.033(2) 0.0156(19) 0.0047(18) 0.0011(18)
O10 0.0302(17) 0.0367(17) 0.0388(17) 0.0202(15) 0.0112(14) 0.0035(14)

loop_
_atom_type_symbol
_atom_type_description
_atom_type_scat_dispersion_real
_atom_type_scat_dispersion_imag
_atom_type_scat_source
C C 0.0033 0.0016 'International Tables Vol C Tables 4.2.6.8 and 6.1.1.4'
H H 0.0000 0.0000 'International Tables Vol C Tables 4.2.6.8 and 6.1.1.4'
Ag Ag -0.8971 1.1015 'International Tables Vol C Tables 4.2.6.8 and 6.1.1.4'
Al Al 0.0645 0.0514 'International Tables Vol C Tables 4.2.6.8 and 6.1.1.4'
F F 0.0171 0.0103 'International Tables Vol C Tables 4.2.6.8 and 6.1.1.4'
N N 0.0061 0.0033 'International Tables Vol C Tables 4.2.6.8 and 6.1.1.4'
O O 0.0106 0.0060 'International Tables Vol C Tables 4.2.6.8 and 6.1.1.4'
S S 0.1246 0.1234 'International Tables Vol C Tables 4.2.6.8 and 6.1.1.4'

loop_
_geom_angle_atom_site_label_1
_geom_angle_atom_site_label_2
_geom_angle_atom_site_label_3
_geom_angle
_geom_angle_site_symmetry_1
_geom_angle_site_symmetry_3
O6 Al1 O4 177.26(12) . .
O6 Al1 O5 91.16(11) . .
O4 Al1 O5 91.48(11) . .
O6 Al1 O2 91.75(11) . .
O4 Al1 O2 87.60(11) . .
O5 Al1 O2 88.27(11) . .
O6 Al1 O3 90.27(11) . .
O4 Al1 O3 90.46(11) . .
O5 Al1 O3 90.33(11) . .
O2 Al1 O3 177.57(12) . .
O6 Al1 O1 88.47(11) . .
O4 Al1 O1 88.88(11) . .
O5 Al1 O1 179.27(11) . .
O2 Al1 O1 91.11(11) . .
O3 Al1 O1 90.30(11) . .
N3 Ag1 N2 132.62(12) 1_454 1_565
N3 Ag1 N1 122.63(12) 1_454 .
N2 Ag1 N1 100.21(12) 1_565 .
N3 Ag1 O9 96.38(12) 1_454 .
N2 Ag1 O9 97.94(12) 1_565 .
N1 Ag1 O9 96.53(11) . .
C2 O1 Al1 128.6(2) . .
C4 O2 Al1 129.7(2) . .
C8 O3 Al1 130.1(2) . .
C10 O4 Al1 130.3(2) . .
C14 O5 Al1 130.4(2) . .
C16 O6 Al1 129.7(2) . .
S1 O9 Ag1 138.48(19) . .
C2 C1 H1A 109.5 . .
C2 C1 H1B 109.5 . .
H1A C1 H1B 109.5 . .
C2 C1 H1C 109.5 . .
H1A C1 H1C 109.5 . .
H1B C1 H1C 109.5 . .
O1 C2 C3 122.7(3) . .
O1 C2 C1 116.8(3) . .
C3 C2 C1 120.5(3) . .
C4 C3 C2 124.4(3) . .
C4 C3 C6 118.0(3) . .
C2 C3 C6 117.6(3) . .
O2 C4 C3 121.3(3) . .
O2 C4 C5 117.2(3) . .
C3 C4 C5 121.5(3) . .
C4 C5 H5A 109.5 . .
C4 C5 H5B 109.5 . .
H5A C5 H5B 109.5 . .
C4 C5 H5C 109.5 . .
H5A C5 H5C 109.5 . .
H5B C5 H5C 109.5 . .
N1 C6 C3 178.3(4) . .
C8 C7 H7A 109.5 . .
C8 C7 H7B 109.5 . .
H7A C7 H7B 109.5 . .
C8 C7 H7C 109.5 . .
H7A C7 H7C 109.5 . .
H7B C7 H7C 109.5 . .
O3 C8 C9 122.3(3) . .
O3 C8 C7 117.5(3) . .
C9 C8 C7 120.2(3) . .
C10 C9 C8 123.0(3) . .
C10 C9 C12 117.6(3) . .
C8 C9 C12 119.5(3) . .
O4 C10 C9 121.6(3) . .
O4 C10 C11 115.8(3) . .
C9 C10 C11 122.6(3) . .
C10 C11 H11A 109.5 . .
C10 C11 H11B 109.5 . .
H11A C11 H11B 109.5 . .
C10 C11 H11C 109.5 . .
H11A C11 H11C 109.5 . .
H11B C11 H11C 109.5 . .
N2 C12 C9 176.3(4) . .
C14 C13 H13A 109.5 . .
C14 C13 H13B 109.5 . .
H13A C13 H13B 109.5 . .
C14 C13 H13C 109.5 . .
H13A C13 H13C 109.5 . .
H13B C13 H13C 109.5 . .
O5 C14 C15 121.9(3) . .
O5 C14 C13 117.5(3) . .
C15 C14 C13 120.6(3) . .
C16 C15 C14 123.6(3) . .
C16 C15 C18 118.0(3) . .
C14 C15 C18 118.3(3) . .
O6 C16 C15 122.7(3) . .
O6 C16 C17 116.1(3) . .
C15 C16 C17 121.3(3) . .
C16 C17 H17A 109.5 . .
C16 C17 H17B 109.5 . .
H17A C17 H17B 109.5 . .
C16 C17 H17C 109.5 . .
H17A C17 H17C 109.5 . .
H17B C17 H17C 109.5 . .
N3 C18 C15 179.6(5) . .
F1 C19 F2 107.1(3) . .
F1 C19 F3 107.5(3) . .
F2 C19 F3 106.9(3) . .
F1 C19 S1 111.9(3) . .
F2 C19 S1 111.2(3) . .
F3 C19 S1 112.0(3) . .
C6 N1 Ag1 153.1(3) . .
C12 N2 Ag1 170.7(3) . 1_545
C18 N3 Ag1 171.4(3) . 1_656
O7 S1 O8 114.68(18) . .
O7 S1 O9 115.53(19) . .
O8 S1 O9 115.00(19) . .
O7 S1 C19 103.20(18) . .
O8 S1 C19 103.13(18) . .
O9 S1 C19 102.77(19) . .
C22 C20 C21 119.8(6) 2 .
C22 C20 H20 120.1 2 .
C21 C20 H20 120.1 . .
C22 C21 C20 121.7(6) . .
C22 C21 H21 119.2 . .
C20 C21 H21 119.2 . .
C21 C22 C20 118.5(6) . 2
C21 C22 H22 120.7 . .
C20 C22 H22 120.7 2 .
O10 C23 H23A 109.5 . .
O10 C23 H23B 109.5 . .
H23A C23 H23B 109.5 . .
O10 C23 H23C 109.5 . .
H23A C23 H23C 109.5 . .
H23B C23 H23C 109.5 . .
C23 O10 H10 105(3) . .

loop_
_geom_bond_atom_site_label_1
_geom_bond_atom_site_label_2
_geom_bond_distance
_geom_bond_site_symmetry_2
Al1 O6 1.861(2) .
Al1 O4 1.862(2) .
Al1 O5 1.868(3) .
Al1 O2 1.872(2) .
Al1 O3 1.874(2) .
Al1 O1 1.879(3) .
Ag1 N3 2.181(3) 1_454
Ag1 N2 2.229(3) 1_565
Ag1 N1 2.256(3) .
Ag1 O9 2.531(3) .
O1 C2 1.269(4) .
O2 C4 1.275(4) .
O3 C8 1.259(4) .
O4 C10 1.269(4) .
O5 C14 1.260(4) .
O6 C16 1.267(4) .
O7 S1 1.435(3) .
O8 S1 1.436(3) .
O9 S1 1.442(3) .
C1 C2 1.496(5) .
C1 H1A 0.9800 .
C1 H1B 0.9800 .
C1 H1C 0.9800 .
C2 C3 1.413(5) .
C3 C4 1.406(5) .
C3 C6 1.426(5) .
C4 C5 1.491(5) .
C5 H5A 0.9800 .
C5 H5B 0.9800 .
C5 H5C 0.9800 .
C6 N1 1.142(4) .
C7 C8 1.490(5) .
C7 H7A 0.9800 .
C7 H7B 0.9800 .
C7 H7C 0.9800 .
C8 C9 1.425(5) .
C9 C10 1.412(5) .
C9 C12 1.429(5) .
C10 C11 1.480(5) .
C11 H11A 0.9800 .
C11 H11B 0.9800 .
C11 H11C 0.9800 .
C12 N2 1.134(4) .
C13 C14 1.491(5) .
C13 H13A 0.9800 .
C13 H13B 0.9800 .
C13 H13C 0.9800 .
C14 C15 1.411(5) .
C15 C16 1.406(5) .
C15 C18 1.431(5) .
C16 C17 1.496(5) .
C17 H17A 0.9800 .
C17 H17B 0.9800 .
C17 H17C 0.9800 .
C18 N3 1.137(4) .
C19 F1 1.327(4) .
C19 F2 1.332(4) .
C19 F3 1.333(4) .
C19 S1 1.812(4) .
N2 Ag1 2.229(3) 1_545
N3 Ag1 2.181(3) 1_656
C20 C22 1.379(8) 2
C20 C21 1.398(8) .
C20 H20 0.9500 .
C21 C22 1.362(9) .
C21 H21 0.9500 .
C22 C20 1.379(8) 2
C22 H22 0.9500 .
C23 O10 1.420(5) .
C23 H23A 0.9800 .
C23 H23B 0.9800 .
C23 H23C 0.9800 .
O10 H10 0.76(4) .
